data_4343934
loop_
_publ_author_name
'T\"obbens, Daniel M.'
'Kahlenberg, Volker'
'Kaindl, Reinhard'

_publ_section_title
;
 Characterization and ab Initio XRPD Structure Determination of a Novel
 Silicate with Vierer Single Chains: The Crystal Structure of NaYSi2O6
;
_journal_coden_ASTM INOCAJ
_journal_issue 25
_journal_name_full 'Inorganic Chemistry'
_journal_page_first 9554
_journal_page_last 9560
_journal_paper_doi 10.1021/ic051401o
_journal_volume 44
_journal_year 2005
_chemical_formula_sum 'Na O6 Si2 Y'
_chemical_name_systematic 'Na Y Si2 O6'
_space_group_IT_number 14
_symmetry_space_group_name_Hall '-P 2ybc'
_symmetry_space_group_name_H-M 'P 1 21/c 1'
_cell_angle_alpha 90
_cell_angle_beta 109.914
_cell_angle_gamma 90
_cell_formula_units_Z 4
_cell_length_a 5.40789
_cell_length_b 13.69782
_cell_length_c 7.58431
_cell_volume 528.224
_cod_data_source_file Toebbens_INOCAJ_2005_660.cif
_cod_data_source_block Na1O6Si2Y1
_cod_original_cell_volume 528.2237
_cod_original_formula_sum 'Na1 O6 Si2 Y1'
_cod_database_code 4343934

loop_
_symmetry_equiv_pos_as_xyz
x,y,z
-x,y+1/2,-z+1/2
-x,-y,-z
x,-y-1/2,z-1/2

loop_
_atom_site_label
_atom_site_type_symbol
_atom_site_fract_x
_atom_site_fract_y
_atom_site_fract_z
_atom_site_occupancy
_atom_site_U_iso_or_equiv
Si2 Si+4 0.5795 0.3618 0.4334 1 0.0
O4 O-2 0.2786 0.1314 0.3238 1 0.0
Na1 Na+1 0.1313 0.2653 0.0425 1 0.0
Si1 Si+4 0.5752 0.1404 0.3589 1 0.0
O1 O-2 0.671 0.2524 0.4172 1 0.0
Y1 Y+3 0.9849 0.00409 0.24902 1 0.0
O6 O-2 0.2849 0.3743 0.3078 1 0.0
O2 O-2 0.6146 0.1252 0.1573 1 0.0
O3 O-2 0.7799 0.0679 0.4801 1 0.0
O5 O-2 0.7995 0.4341 0.4182 1 0.0
